data_7218951
loop_
_publ_author_name
'Lin, Wenbin'
'Lin, Xinping'
'Zhang, Qiongqiong'
'Chen, Jiahe'
'Kong, Xiang-Jian'
'Long, La-Sheng'
'Wang, Cheng'

_publ_section_title
;
 Gadolinium Nicotinate Clusters as Potential MRI Contrast Agents
;
_journal_name_full 'RSC Adv.'
_journal_paper_doi 10.1039/C4RA07853E
_journal_year 2014
_chemical_formula_moiety 'C36 H32 Gd2 N6 O16'
_chemical_formula_sum 'C36 H32 Gd2 N6 O16'
_chemical_formula_weight 1119.18
_chemical_name_systematic
;
 ? 
;
_space_group_crystal_system monoclinic
_space_group_IT_number 14
_space_group_name_Hall '-P 2ybc'
_space_group_name_H-M_alt 'P 1 21/c 1'
_symmetry_space_group_name_Hall '-P 2ybc'
_symmetry_space_group_name_H-M 'P 1 21/c 1'
_atom_sites_solution_hydrogens geom
_atom_sites_solution_primary direct
_atom_sites_solution_secondary difmap
_audit_creation_date 2014-06-09
_audit_creation_method
;
Olex2 1.2
(compiled 2014.05.21 svn.r2940 for OlexSys, GUI svn.r4846)
;
_audit_update_record
;
2014-07-19 deposited with the CCDC.
2014-11-28 downloaded from the CCDC.
;
_cell_angle_alpha 90.00
_cell_angle_beta 92.476(4)
_cell_angle_gamma 90.00
_cell_formula_units_Z 2
_cell_length_a 9.6007(4)
_cell_length_b 11.5481(5)
_cell_length_c 17.5905(8)
_cell_measurement_reflns_used 4880
_cell_measurement_temperature 100.01(10)
_cell_measurement_theta_max 29.0430
_cell_measurement_theta_min 3.5390
_cell_volume 1948.44(15)
_computing_cell_refinement
;
CrysAlisPro, Agilent Technologies,
Version 1.171.36.32 (release 02-08-2013 CrysAlis171 .NET)
(compiled Aug  2 2013,16:46:58)
;
_computing_data_collection
;
CrysAlisPro, Agilent Technologies,
Version 1.171.36.32 (release 02-08-2013 CrysAlis171 .NET)
(compiled Aug  2 2013,16:46:58)
;
_computing_data_reduction
;
CrysAlisPro, Agilent Technologies,
Version 1.171.36.32 (release 02-08-2013 CrysAlis171 .NET)
(compiled Aug  2 2013,16:46:58)
;
_computing_molecular_graphics 'Olex2 (Dolomanov et al., 2009)'
_computing_publication_material 'Olex2 (Dolomanov et al., 2009)'
_computing_structure_refinement 'XL (Sheldrick, 2008)'
_computing_structure_solution 'SHELXS-97 (Sheldrick, 1990)'
_diffrn_ambient_temperature 100.01(10)
_diffrn_detector_area_resol_mean 10.3415
_diffrn_measured_fraction_theta_full 0.996
_diffrn_measured_fraction_theta_max 0.996
_diffrn_measurement_details
;
  1 omega  -71.00   15.00   1.0000   15.0000
omega____ theta____ kappa____ phi______ frames
    -      -11.4978  -37.0000  -90.0000 86

  2 omega   -8.00   27.00   1.0000   15.0000
omega____ theta____ kappa____ phi______ frames
    -      -11.4978  -99.0000 -150.0000 35

  3 omega  -58.00   16.00   1.0000   15.0000
omega____ theta____ kappa____ phi______ frames
    -       11.7321  -37.0000   60.0000 74
;
_diffrn_measurement_device_type 'SuperNova, Dual, Cu at zero, Atlas'
_diffrn_measurement_method '\w scans'
_diffrn_orient_matrix_UB_11 0.0213134000
_diffrn_orient_matrix_UB_12 0.0559081000
_diffrn_orient_matrix_UB_13 0.0124153000
_diffrn_orient_matrix_UB_21 0.0519796000
_diffrn_orient_matrix_UB_22 -0.0251349000
_diffrn_orient_matrix_UB_23 0.0247549000
_diffrn_orient_matrix_UB_31 0.0482698000
_diffrn_orient_matrix_UB_32 0.0023845000
_diffrn_orient_matrix_UB_33 -0.0293446000
_diffrn_radiation_monochromator mirror
_diffrn_radiation_type MoK\a
_diffrn_radiation_wavelength 0.71073
_diffrn_reflns_av_R_equivalents 0.0465
_diffrn_reflns_av_unetI/netI 0.0604
_diffrn_reflns_limit_h_max 11
_diffrn_reflns_limit_h_min -11
_diffrn_reflns_limit_k_max 10
_diffrn_reflns_limit_k_min -13
_diffrn_reflns_limit_l_max 20
_diffrn_reflns_limit_l_min -17
_diffrn_reflns_number 8097
_diffrn_reflns_theta_full 25.00
_diffrn_reflns_theta_max 25.00
_diffrn_reflns_theta_min 3.53
_diffrn_source 'SuperNova (Mo) X-ray Source'
_exptl_absorpt_coefficient_mu 3.456
_exptl_absorpt_correction_T_max 1.00000
_exptl_absorpt_correction_T_min 0.82212
_exptl_absorpt_correction_type multi-scan
_exptl_absorpt_process_details
;
CrysAlisPro, Agilent Technologies,
Version 1.171.36.32 (release 02-08-2013 CrysAlis171 .NET)
(compiled Aug  2 2013,16:46:58)
Empirical absorption correction using spherical harmonics,
 implemented in SCALE3 ABSPACK scaling algorithm.
;
_exptl_crystal_colour colorless
_exptl_crystal_density_diffrn 1.908
_exptl_crystal_density_method 'not measured'
_exptl_crystal_description block
_exptl_crystal_F_000 1092
_exptl_crystal_size_max 0.1
_exptl_crystal_size_mid 0.1
_exptl_crystal_size_min 0.1
_refine_diff_density_max 0.615
_refine_diff_density_min -0.660
_refine_diff_density_rms 0.140
_refine_ls_extinction_method none
_refine_ls_goodness_of_fit_ref 1.022
_refine_ls_hydrogen_treatment mixed
_refine_ls_matrix_type full
_refine_ls_number_parameters 287
_refine_ls_number_reflns 3413
_refine_ls_number_restraints 0
_refine_ls_restrained_S_all 1.022
_refine_ls_R_factor_all 0.0361
_refine_ls_R_factor_gt 0.0296
_refine_ls_shift/su_max 0.001
_refine_ls_shift/su_mean 0.000
_refine_ls_structure_factor_coef Fsqd
_refine_ls_weighting_details 'calc w=1/[\s^2^(Fo^2^)+(0.0097P)^2^+0.0000P] where P=(Fo^2^+2Fc^2^)/3'
_refine_ls_weighting_scheme calc
_refine_ls_wR_factor_gt 0.0581
_refine_ls_wR_factor_ref 0.0613
_reflns_number_gt 2987
_reflns_number_total 3413
_reflns_threshold_expression >2sigma(I)
_cod_data_source_file c4ra07853e2.cif
_cod_data_source_block compound-1
_cod_original_cell_volume 1948.45(15)
_cod_database_code 7218951
_reflns_odcompleteness_completeness 99.59
_reflns_odcompleteness_iscentric 1
_reflns_odcompleteness_theta 26.32
_olex2_refinement_description
;
1. Fixed Uiso
 At 1.2 times of:
  All C(H) groups
2.a Aromatic/amide H refined with riding coordinates:
 C12(H12), C3(H3), C18(H18), C11(H11), C4(H4), C9(H9), C10(H10), C15(H15),
 C6(H6), C16(H16), C17(H17), C5(H5)
;
_olex2_submission_special_instructions 'No special instructions were received'

loop_
_space_group_symop_id
_space_group_symop_operation_xyz
1 'x, y, z'
2 '-x, y+1/2, -z+1/2'
3 '-x, -y, -z'
4 'x, -y-1/2, z-1/2'

loop_
_atom_site_label
_atom_site_type_symbol
_atom_site_fract_x
_atom_site_fract_y
_atom_site_fract_z
_atom_site_U_iso_or_equiv
_atom_site_adp_type
_atom_site_occupancy
_atom_site_calc_flag
_atom_site_refinement_flags_posn
Gd1 Gd 0.311686(19) 0.396779(17) 0.493967(10) 0.00827(8) Uani 1 d .
O5 O 0.2870(3) 0.5976(2) 0.48498(15) 0.0146(7) Uani 1 d .
O3 O 0.1121(3) 0.4099(2) 0.57649(15) 0.0131(7) Uani 1 d .
O7 O 0.3808(3) 0.4112(2) 0.36580(15) 0.0160(7) Uani 1 d .
O8 O 0.2442(4) 0.2157(3) 0.43854(17) 0.0149(7) Uani 1 d .
O1 O 0.5233(3) 0.2930(2) 0.49249(14) 0.0136(7) Uani 1 d .
O2 O 0.2536(3) 0.2656(2) 0.60368(14) 0.0143(7) Uani 1 d .
O4 O 0.4433(3) 0.4738(3) 0.59660(14) 0.0162(7) Uani 1 d .
O6 O 0.1014(3) 0.4298(3) 0.41897(18) 0.0151(7) Uani 1 d .
N2 N 0.3374(4) 0.4323(3) 0.82273(19) 0.0181(9) Uani 1 d .
C12 C 0.5025(4) 0.6155(4) 0.7775(2) 0.0126(10) Uani 1 d .
H12 H 0.5603 0.6754 0.7628 0.015 Uiso 1 calc R
C13 C 0.1436(4) 0.3203(4) 0.6147(2) 0.0127(9) Uani 1 d .
N3 N 0.0132(4) 0.1618(3) 0.78250(19) 0.0209(9) Uani 1 d .
N1 N 0.9727(4) 0.1447(3) 0.44574(19) 0.0167(8) Uani 1 d .
C3 C 0.6849(4) 0.1123(4) 0.4387(2) 0.0154(10) Uani 1 d .
H3 H 0.5888 0.1018 0.4356 0.018 Uiso 1 calc R
C1 C 0.6519(4) 0.3108(4) 0.4938(2) 0.0115(9) Uani 1 d .
C18 C -0.0908(4) 0.3163(4) 0.6738(2) 0.0157(10) Uani 1 d .
H18 H -0.1252 0.3694 0.6380 0.019 Uiso 1 calc R
C11 C 0.4532(5) 0.6132(4) 0.8502(2) 0.0177(10) Uani 1 d .
H11 H 0.4734 0.6723 0.8848 0.021 Uiso 1 calc R
C8 C 0.4652(4) 0.5282(4) 0.7266(2) 0.0099(9) Uani 1 d .
C4 C 0.7732(4) 0.0269(4) 0.4145(2) 0.0185(10) Uani 1 d .
H4 H 0.7379 -0.0431 0.3959 0.022 Uiso 1 calc R
C9 C 0.3808(4) 0.4397(4) 0.7512(2) 0.0171(10) Uani 1 d .
H9 H 0.3527 0.3826 0.7165 0.021 Uiso 1 calc R
C10 C 0.3726(5) 0.5194(4) 0.8693(2) 0.0181(10) Uani 1 d .
H10 H 0.3405 0.5168 0.9184 0.022 Uiso 1 calc R
C2 C 0.7422(4) 0.2142(3) 0.4677(2) 0.0096(9) Uani 1 d .
C15 C 0.0928(4) 0.2011(4) 0.7285(2) 0.0146(10) Uani 1 d .
H15 H 0.1847 0.1756 0.7281 0.018 Uiso 1 calc R
C14 C 0.0463(4) 0.2782(4) 0.6728(2) 0.0136(10) Uani 1 d .
C6 C 0.8854(4) 0.2265(4) 0.4696(2) 0.0139(10) Uani 1 d .
H6 H 0.9235 0.2953 0.4885 0.017 Uiso 1 calc R
C7 C 0.5122(4) 0.5297(4) 0.6461(2) 0.0114(9) Uani 1 d .
C16 C -0.1194(5) 0.1962(4) 0.7817(2) 0.0223(11) Uani 1 d .
H16 H -0.1768 0.1667 0.8183 0.027 Uiso 1 calc R
C17 C -0.1753(4) 0.2739(4) 0.7290(2) 0.0189(10) Uani 1 d .
H17 H -0.2679 0.2972 0.7306 0.023 Uiso 1 calc R
C5 C 0.9158(5) 0.0475(4) 0.4186(2) 0.0187(10) Uani 1 d .
H5 H 0.9747 -0.0099 0.4014 0.022 Uiso 1 calc R
H8A H 0.176(6) 0.186(5) 0.438(3) 0.038(19) Uiso 1 d .
H8B H 0.273(5) 0.189(5) 0.397(3) 0.037(15) Uiso 1 d .
H6A H 0.076(5) 0.399(4) 0.365(3) 0.022(12) Uiso 1 d .
H6B H 0.051(5) 0.468(4) 0.421(3) 0.011(16) Uiso 1 d .

loop_
_atom_site_aniso_label
_atom_site_aniso_U_11
_atom_site_aniso_U_22
_atom_site_aniso_U_33
_atom_site_aniso_U_23
_atom_site_aniso_U_13
_atom_site_aniso_U_12
Gd1 0.00803(13) 0.00806(13) 0.00882(12) -0.00026(8) 0.00152(9) 0.00042(8)
O5 0.0123(16) 0.0127(18) 0.0185(15) 0.0021(13) -0.0006(13) 0.0014(13)
O3 0.0110(15) 0.0145(17) 0.0140(14) 0.0035(13) 0.0026(13) 0.0007(13)
O7 0.0151(16) 0.0183(17) 0.0149(14) 0.0005(13) 0.0043(13) -0.0029(14)
O8 0.0139(18) 0.0124(17) 0.0187(17) -0.0051(14) 0.0041(15) -0.0035(15)
O1 0.0061(15) 0.0157(17) 0.0191(15) 0.0004(13) 0.0024(12) 0.0002(12)
O2 0.0148(16) 0.0115(16) 0.0169(14) 0.0026(13) 0.0046(13) 0.0027(13)
O4 0.0186(17) 0.0178(17) 0.0119(14) -0.0004(13) -0.0035(13) 0.0008(14)
O6 0.0107(17) 0.0171(18) 0.0172(18) -0.0034(15) -0.0009(14) 0.0083(16)
N2 0.021(2) 0.018(2) 0.0157(18) 0.0020(17) 0.0047(17) 0.0002(18)
C12 0.012(2) 0.013(2) 0.013(2) 0.0032(18) 0.0027(18) 0.0006(18)
C13 0.015(2) 0.014(2) 0.0084(19) -0.0034(19) -0.0026(18) -0.007(2)
N3 0.016(2) 0.030(2) 0.0163(18) 0.0064(18) -0.0027(16) -0.0066(19)
N1 0.014(2) 0.016(2) 0.0205(18) -0.0041(17) 0.0000(16) 0.0030(17)
C3 0.010(2) 0.020(3) 0.017(2) 0.0009(19) 0.0000(19) -0.0006(19)
C1 0.016(2) 0.011(2) 0.0064(19) 0.0052(18) -0.0017(17) 0.000(2)
C18 0.020(2) 0.014(2) 0.013(2) 0.0033(19) -0.0016(18) -0.003(2)
C11 0.019(2) 0.018(3) 0.016(2) -0.0062(19) -0.001(2) 0.005(2)
C8 0.008(2) 0.011(2) 0.0109(19) -0.0010(18) 0.0012(17) 0.0003(18)
C4 0.019(3) 0.011(2) 0.025(2) -0.007(2) -0.001(2) -0.002(2)
C9 0.019(2) 0.014(2) 0.018(2) -0.003(2) -0.0008(19) -0.002(2)
C10 0.019(2) 0.023(3) 0.013(2) 0.002(2) 0.0024(19) 0.002(2)
C2 0.012(2) 0.009(2) 0.0080(19) 0.0011(17) -0.0006(17) 0.0003(18)
C15 0.011(2) 0.017(2) 0.016(2) 0.0021(19) -0.0029(18) -0.0006(19)
C14 0.012(2) 0.017(2) 0.011(2) -0.0031(18) -0.0003(18) -0.0015(19)
C6 0.016(2) 0.011(2) 0.014(2) -0.0021(18) 0.0001(18) -0.0035(19)
C7 0.016(2) 0.007(2) 0.011(2) -0.0004(18) -0.0038(18) 0.0036(19)
C16 0.020(3) 0.030(3) 0.017(2) 0.002(2) 0.007(2) -0.010(2)
C17 0.011(2) 0.026(3) 0.019(2) 0.004(2) 0.0007(19) -0.001(2)
C5 0.019(3) 0.013(2) 0.024(2) -0.005(2) 0.003(2) 0.006(2)

loop_
_atom_type_symbol
_atom_type_description
_atom_type_scat_dispersion_real
_atom_type_scat_dispersion_imag
_atom_type_scat_source
C C 0.0033 0.0016 'International Tables Vol C Tables 4.2.6.8 and 6.1.1.4'
H H 0.0000 0.0000 'International Tables Vol C Tables 4.2.6.8 and 6.1.1.4'
Gd Gd -0.1653 3.9035 'International Tables Vol C Tables 4.2.6.8 and 6.1.1.4'
N N 0.0061 0.0033 'International Tables Vol C Tables 4.2.6.8 and 6.1.1.4'
O O 0.0106 0.0060 'International Tables Vol C Tables 4.2.6.8 and 6.1.1.4'

loop_
_geom_angle_atom_site_label_1
_geom_angle_atom_site_label_2
_geom_angle_atom_site_label_3
_geom_angle
_geom_angle_site_symmetry_1
_geom_angle_site_symmetry_3
O5 Gd1 O3 84.22(9) . .
O5 Gd1 O7 84.16(9) . .
O5 Gd1 O8 144.86(11) . .
O5 Gd1 O1 126.03(9) . .
O5 Gd1 O2 128.32(9) . .
O5 Gd1 O6 73.97(11) . .
O5 Gd1 C13 107.33(11) . .
O3 Gd1 O2 52.02(9) . .
O3 Gd1 C13 26.09(11) . .
O7 Gd1 O3 144.13(10) . .
O7 Gd1 O8 75.89(10) . .
O7 Gd1 O2 147.29(9) . .
O7 Gd1 O6 74.36(10) . .
O7 Gd1 C13 155.84(11) . .
O8 Gd1 O3 95.21(10) . .
O8 Gd1 O2 73.88(10) . .
O8 Gd1 O6 72.94(12) . .
O8 Gd1 C13 83.15(11) . .
O1 Gd1 O3 137.00(9) . .
O1 Gd1 O7 75.52(9) . .
O1 Gd1 O8 76.65(11) . .
O1 Gd1 O2 85.56(9) . .
O1 Gd1 O6 141.33(11) . .
O1 Gd1 C13 111.40(11) . .
O2 Gd1 C13 25.96(11) . .
O4 Gd1 O5 73.98(10) . .
O4 Gd1 O3 85.95(9) . .
O4 Gd1 O7 122.78(9) . .
O4 Gd1 O8 141.13(11) . .
O4 Gd1 O1 76.38(10) . .
O4 Gd1 O2 76.61(9) . .
O4 Gd1 O6 141.34(11) . .
O4 Gd1 C13 81.24(10) . .
O6 Gd1 O3 69.83(10) . .
O6 Gd1 O2 107.86(10) . .
O6 Gd1 C13 88.20(11) . .
C1 O5 Gd1 140.4(3) 3_666 .
C13 O3 Gd1 95.1(2) . .
C7 O7 Gd1 117.2(3) 3_666 .
C1 O1 Gd1 140.0(3) . .
C13 O2 Gd1 91.7(2) . .
C7 O4 Gd1 171.1(3) . .
C10 N2 C9 116.6(4) . .
C11 C12 C8 119.6(4) . .
O3 C13 Gd1 58.82(18) . .
O3 C13 C14 119.1(4) . .
O2 C13 Gd1 62.29(19) . .
O2 C13 O3 121.0(3) . .
O2 C13 C14 119.8(4) . .
C14 C13 Gd1 175.2(3) . .
C15 N3 C16 118.1(4) . .
C5 N1 C6 117.0(4) . .
C4 C3 C2 118.8(4) . .
O5 C1 C2 116.7(4) 3_666 .
O1 C1 O5 126.2(4) . 3_666
O1 C1 C2 117.1(4) . .
C17 C18 C14 118.9(4) . .
C10 C11 C12 117.3(4) . .
C12 C8 C9 118.3(3) . .
C12 C8 C7 121.3(3) . .
C9 C8 C7 120.4(4) . .
C3 C4 C5 118.6(4) . .
N2 C9 C8 123.2(4) . .
N2 C10 C11 124.9(4) . .
C3 C2 C1 121.3(4) . .
C6 C2 C3 118.3(4) . .
C6 C2 C1 120.3(4) . .
N3 C15 C14 123.3(4) . .
C18 C14 C13 121.8(4) . .
C15 C14 C13 120.0(4) . .
C15 C14 C18 118.1(3) . .
N1 C6 C2 123.7(4) . .
O7 C7 C8 116.3(4) 3_666 .
O4 C7 O7 125.1(3) . 3_666
O4 C7 C8 118.6(3) . .
N3 C16 C17 122.9(4) . .
C18 C17 C16 118.6(4) . .
N1 C5 C4 123.6(4) . .

loop_
_geom_bond_atom_site_label_1
_geom_bond_atom_site_label_2
_geom_bond_distance
_geom_bond_site_symmetry_2
Gd1 O5 2.336(3) .
Gd1 O3 2.458(2) .
Gd1 O7 2.383(2) .
Gd1 O8 2.385(3) .
Gd1 O1 2.360(3) .
Gd1 O2 2.535(3) .
Gd1 O4 2.335(3) .
Gd1 O6 2.394(3) .
Gd1 C13 2.861(4) .
O5 C1 1.259(5) 3_666
O3 C13 1.263(5) .
O7 C7 1.259(5) 3_666
O1 C1 1.251(5) .
O2 C13 1.253(5) .
O4 C7 1.250(5) .
N2 C9 1.345(5) .
N2 C10 1.332(6) .
C12 C11 1.384(5) .
C12 C8 1.385(6) .
C13 C14 1.495(5) .
N3 C15 1.325(5) .
N3 C16 1.333(6) .
N1 C6 1.342(5) .
N1 C5 1.328(6) .
C3 C4 1.380(6) .
C3 C2 1.386(6) .
C1 O5 1.259(5) 3_666
C1 C2 1.497(5) .
C18 C14 1.388(6) .
C18 C17 1.381(5) .
C11 C10 1.381(6) .
C8 C9 1.385(6) .
C8 C7 1.505(5) .
C4 C5 1.388(6) .
C2 C6 1.381(5) .
C15 C14 1.385(6) .
C7 O7 1.259(5) 3_666
C16 C17 1.382(6) .
